data_4340600
loop_
_publ_author_name
'Chalmers, Brian A.'
'Athukorala Arachchige, Kasun S.'
'Prentis, Joanna K. D.'
'Knight, Fergus R.'
'Kilian, Petr'
'Slawin, Alexandra M. Z.'
'Woollins, J. Derek'

_publ_section_title
;
 Sterically Encumbered Tin and Phosphorus peri-Substituted Acenaphthenes.
;
_journal_issue 16
_journal_name_full 'Inorganic chemistry'
_journal_page_first 8795
_journal_page_last 8808
_journal_paper_doi 10.1021/ic5014768
_journal_volume 53
_journal_year 2014
_chemical_formula_moiety 'C28 H28 Sn2'
_chemical_formula_sum 'C28 H28 Sn2'
_chemical_formula_weight 601.91
_space_group_IT_number 2
_symmetry_cell_setting triclinic
_symmetry_Int_Tables_number 2
_symmetry_space_group_name_Hall '-P 1'
_symmetry_space_group_name_H-M 'P -1'
_atom_sites_solution_hydrogens geom
_atom_sites_solution_primary direct
_atom_sites_solution_secondary difmap
_cell_angle_alpha 108.784(8)
_cell_angle_beta 108.004(8)
_cell_angle_gamma 90.700(6)
_cell_formula_units_Z 1
_cell_length_a 7.4190(10)
_cell_length_b 8.1723(11)
_cell_length_c 10.6253(15)
_cell_measurement_reflns_used 5579
_cell_measurement_temperature 125
_cell_measurement_theta_max 27.60
_cell_measurement_theta_min 3.00
_cell_volume 575.56(14)
_computing_cell_refinement 'CrystalClear-SM Auto 2.0 r7'
_computing_data_collection 'CrystalClear-SM Auto 2.0 r7 (Rigaku, 2011)'
_computing_data_reduction 'CrystalClear-SM Auto 2.0 r7'
_computing_molecular_graphics 'CrystalStructure 4.0'
_computing_publication_material 'CrystalStructure 4.0 (Rigaku, 2010)'
_computing_structure_refinement 'SHELXL97 (Sheldrick, 2008)'
_computing_structure_solution 'SIR2002 (Burla, et al., 2003)'
_diffrn_ambient_temperature 125
_diffrn_detector_area_resol_mean 7.314
_diffrn_measured_fraction_theta_full 0.998
_diffrn_measured_fraction_theta_max 0.998
_diffrn_measurement_device_type 'Rigaku Mercury70'
_diffrn_measurement_method \w
_diffrn_radiation_type 'Mo K\a'
_diffrn_radiation_wavelength 0.71075
_diffrn_reflns_av_R_equivalents 0.0415
_diffrn_reflns_limit_h_max 8
_diffrn_reflns_limit_h_min -8
_diffrn_reflns_limit_k_max 9
_diffrn_reflns_limit_k_min -9
_diffrn_reflns_limit_l_max 12
_diffrn_reflns_limit_l_min -12
_diffrn_reflns_number 4965
_diffrn_reflns_theta_full 25.00
_diffrn_reflns_theta_max 25.00
_diffrn_standards_number 0
_exptl_absorpt_coefficient_mu 2.182
_exptl_absorpt_correction_T_max 0.916
_exptl_absorpt_correction_T_min 0.713
_exptl_absorpt_correction_type multi-scan
_exptl_absorpt_process_details 'REQAB (Rigaku, 1998)'
_exptl_crystal_colour colorless
_exptl_crystal_density_diffrn 1.736
_exptl_crystal_density_method 'not measured'
_exptl_crystal_description prism
_exptl_crystal_F_000 296.00
_exptl_crystal_size_max 0.200
_exptl_crystal_size_mid 0.050
_exptl_crystal_size_min 0.040
_refine_diff_density_max 0.560
_refine_diff_density_min -0.690
_refine_ls_extinction_method none
_refine_ls_goodness_of_fit_ref 1.190
_refine_ls_hydrogen_treatment constr
_refine_ls_number_parameters 136
_refine_ls_number_reflns 2021
_refine_ls_number_restraints 0
_refine_ls_R_factor_gt 0.0310
_refine_ls_shift/su_max 0.002
_refine_ls_structure_factor_coef Fsqd
_refine_ls_weighting_details 'w = 1/[\s^2^(Fo^2^)+(0.0289P)^2^+0.1727P] where P=(Fo^2^+2Fc^2^)/3'
_refine_ls_weighting_scheme calc
_refine_ls_wR_factor_ref 0.0737
_reflns_number_gt 1838
_reflns_number_total 2022
_reflns_threshold_expression F^2^>2.0\s(F^2^)
_cod_data_source_file ic5014768_si_002.cif
_cod_data_source_block 3
_cod_depositor_comments 'Adding full bibliography for 4340598--4340607.cif.'
_cod_original_cell_volume 575.56(15)
_cod_database_code 4340600

loop_
_symmetry_equiv_pos_site_id
_symmetry_equiv_pos_as_xyz
1 +X,+Y,+Z
2 -X,-Y,-Z

loop_
_atom_site_label
_atom_site_type_symbol
_atom_site_fract_x
_atom_site_fract_y
_atom_site_fract_z
_atom_site_U_iso_or_equiv
_atom_site_adp_type
_atom_site_occupancy
_atom_site_symmetry_multiplicity
_atom_site_calc_flag
_atom_site_refinement_flags
Sn1 Sn 0.15743(4) 1.20012(4) 1.04834(3) 0.01649(12) Uani 1.0 2 d .
C1 C 0.1973(7) 1.0082(6) 0.8668(5) 0.0173(10) Uani 1.0 2 d .
C2 C 0.3621(7) 1.0480(7) 0.8391(5) 0.0226(11) Uani 1.0 2 d .
C3 C 0.3820(7) 0.9825(7) 0.7032(6) 0.0255(12) Uani 1.0 2 d .
C4 C 0.2348(7) 0.8769(7) 0.5933(5) 0.0226(11) Uani 1.0 2 d .
C5 C 0.0660(7) 0.8314(6) 0.6190(5) 0.0192(10) Uani 1.0 2 d .
C6 C -0.0749(7) 0.7246(7) 0.4934(5) 0.0220(11) Uani 1.0 2 d .
C7 C -0.2438(7) 0.6706(7) 0.5028(5) 0.0260(12) Uani 1.0 2 d .
C8 C -0.2688(7) 0.7193(6) 0.6357(5) 0.0193(11) Uani 1.0 2 d .
C9 C -0.1305(7) 0.8222(6) 0.7608(5) 0.0179(10) Uani 1.0 2 d .
C10 C 0.0444(7) 0.8893(6) 0.7535(5) 0.0166(10) Uani 1.0 2 d .
C11 C 0.2036(8) 0.7951(7) 0.4361(6) 0.0308(13) Uani 1.0 2 d .
C12 C 0.0000(7) 0.6918(7) 0.3711(6) 0.0295(12) Uani 1.0 2 d .
C13 C 0.4010(7) 1.3929(7) 1.1217(6) 0.0267(12) Uani 1.0 2 d .
C14 C -0.1073(7) 1.2888(6) 0.9606(5) 0.0230(11) Uani 1.0 2 d .
H2 H 0.4660 1.1226 0.9149 0.0271 Uiso 1.0 2 calc R
H3 H 0.4971 1.0124 0.6897 0.0306 Uiso 1.0 2 calc R
H7 H -0.3434 0.6011 0.4206 0.0311 Uiso 1.0 2 calc R
H8 H -0.3868 0.6796 0.6403 0.0231 Uiso 1.0 2 calc R
H11A H 0.3005 0.7161 0.4198 0.0370 Uiso 1.0 2 calc R
H11B H 0.2114 0.8861 0.3944 0.0370 Uiso 1.0 2 calc R
H12A H -0.0828 0.7343 0.2983 0.0354 Uiso 1.0 2 calc R
H12B H 0.0056 0.5659 0.3277 0.0354 Uiso 1.0 2 calc R
H13A H 0.5155 1.3488 1.1684 0.0320 Uiso 1.0 2 calc R
H13B H 0.3808 1.4998 1.1886 0.0320 Uiso 1.0 2 calc R
H13C H 0.4177 1.4180 1.0415 0.0320 Uiso 1.0 2 calc R
H14A H -0.0924 1.3482 0.8970 0.0276 Uiso 1.0 2 calc R
H14B H -0.1438 1.3699 1.0366 0.0276 Uiso 1.0 2 calc R
H14C H -0.2068 1.1889 0.9079 0.0276 Uiso 1.0 2 calc R

loop_
_atom_site_aniso_label
_atom_site_aniso_U_11
_atom_site_aniso_U_22
_atom_site_aniso_U_33
_atom_site_aniso_U_12
_atom_site_aniso_U_13
_atom_site_aniso_U_23
Sn1 0.01578(19) 0.01800(19) 0.01396(19) -0.00103(12) 0.00460(13) 0.00364(13)
C1 0.019(3) 0.020(3) 0.016(3) 0.004(2) 0.009(2) 0.006(2)
C2 0.019(3) 0.025(3) 0.021(3) 0.002(2) 0.005(2) 0.005(3)
C3 0.023(3) 0.031(3) 0.029(3) 0.005(3) 0.016(3) 0.011(3)
C4 0.026(3) 0.024(3) 0.020(3) 0.009(3) 0.012(3) 0.006(3)
C5 0.023(3) 0.020(3) 0.016(3) 0.005(2) 0.007(2) 0.007(2)
C6 0.025(3) 0.028(3) 0.012(3) 0.009(3) 0.003(2) 0.007(2)
C7 0.022(3) 0.029(3) 0.016(3) 0.001(3) -0.002(3) 0.002(3)
C8 0.016(3) 0.022(3) 0.017(3) 0.001(2) 0.003(2) 0.004(2)
C9 0.019(3) 0.019(3) 0.016(3) 0.0053(19) 0.007(2) 0.005(2)
C10 0.019(3) 0.018(3) 0.015(3) 0.0087(19) 0.0067(19) 0.007(2)
C11 0.033(3) 0.042(4) 0.024(3) 0.011(3) 0.019(3) 0.012(3)
C12 0.031(3) 0.039(4) 0.015(3) 0.009(3) 0.007(3) 0.006(3)
C13 0.024(3) 0.024(3) 0.030(3) -0.004(3) 0.009(3) 0.006(3)
C14 0.021(3) 0.026(3) 0.022(3) 0.004(3) 0.004(3) 0.010(3)

loop_
_atom_type_symbol
_atom_type_description
_atom_type_scat_dispersion_real
_atom_type_scat_dispersion_imag
_atom_type_scat_source
C C 0.0033 0.0016
;
International Tables for Crystallography
(1992, Vol. C, Tables 4.2.6.8 and 6.1.1.4)
;
H H 0.0000 0.0000
;
International Tables for Crystallography
(1992, Vol. C, Table 6.1.1.4)
;
Sn Sn -0.6537 1.4246
;
International Tables for Crystallography
(1992, Vol. C, Tables 4.2.6.8 and 6.1.1.4)
;

loop_
_geom_angle_atom_site_label_1
_geom_angle_atom_site_label_2
_geom_angle_atom_site_label_3
_geom_angle
_geom_angle_publ_flag
_geom_angle_site_symmetry_1
_geom_angle_site_symmetry_3
C1 Sn1 C9 131.21(19) yes . 2_577
C1 Sn1 C13 102.8(2) yes . .
C1 Sn1 C14 103.28(17) yes . .
C9 Sn1 C13 104.03(19) yes 2_577 .
C9 Sn1 C14 102.3(2) yes 2_577 .
C13 Sn1 C14 113.4(2) yes . .
Sn1 C1 C2 114.4(3) yes . .
Sn1 C1 C10 123.6(4) yes . .
C2 C1 C10 118.0(5) yes . .
C1 C2 C3 123.4(4) yes . .
C2 C3 C4 119.3(6) yes . .
C3 C4 C5 118.5(5) yes . .
C3 C4 C11 132.8(6) yes . .
C5 C4 C11 108.6(4) yes . .
C4 C5 C6 111.4(5) yes . .
C4 C5 C10 123.5(4) yes . .
C6 C5 C10 125.0(5) yes . .
C5 C6 C7 117.7(5) yes . .
C5 C6 C12 109.6(5) yes . .
C7 C6 C12 132.7(4) yes . .
C6 C7 C8 119.3(4) yes . .
C7 C8 C9 123.8(5) yes . .
Sn1 C9 C8 115.8(4) yes 2_577 .
Sn1 C9 C10 123.1(3) yes 2_577 .
C8 C9 C10 118.2(5) yes . .
C1 C10 C5 117.1(5) yes . .
C1 C10 C9 127.1(5) yes . .
C5 C10 C9 115.8(4) yes . .
C4 C11 C12 105.2(5) yes . .
C6 C12 C11 105.1(4) yes . .
C1 C2 H2 118.300 no . .
C3 C2 H2 118.305 no . .
C2 C3 H3 120.349 no . .
C4 C3 H3 120.343 no . .
C6 C7 H7 120.354 no . .
C8 C7 H7 120.355 no . .
C7 C8 H8 118.096 no . .
C9 C8 H8 118.092 no . .
C4 C11 H11A 110.699 no . .
C4 C11 H11B 110.706 no . .
C12 C11 H11A 110.701 no . .
C12 C11 H11B 110.705 no . .
H11A C11 H11B 108.804 no . .
C6 C12 H12A 110.722 no . .
C6 C12 H12B 110.717 no . .
C11 C12 H12A 110.715 no . .
C11 C12 H12B 110.718 no . .
H12A C12 H12B 108.810 no . .
Sn1 C13 H13A 109.467 no . .
Sn1 C13 H13B 109.474 no . .
Sn1 C13 H13C 109.471 no . .
H13A C13 H13B 109.475 no . .
H13A C13 H13C 109.469 no . .
H13B C13 H13C 109.471 no . .
Sn1 C14 H14A 109.467 no . .
Sn1 C14 H14B 109.474 no . .
Sn1 C14 H14C 109.472 no . .
H14A C14 H14B 109.472 no . .
H14A C14 H14C 109.467 no . .
H14B C14 H14C 109.475 no . .

loop_
_geom_bond_atom_site_label_1
_geom_bond_atom_site_label_2
_geom_bond_distance
_geom_bond_publ_flag
_geom_bond_site_symmetry_2
Sn1 C1 2.164(5) yes .
Sn1 C9 2.161(6) yes 2_577
Sn1 C13 2.150(5) yes .
Sn1 C14 2.143(5) yes .
C1 C2 1.401(8) yes .
C1 C10 1.434(5) yes .
C2 C3 1.424(8) yes .
C3 C4 1.357(6) yes .
C4 C5 1.431(8) yes .
C4 C11 1.525(8) yes .
C5 C6 1.414(6) yes .
C5 C10 1.414(8) yes .
C6 C7 1.366(8) yes .
C6 C12 1.515(9) yes .
C7 C8 1.411(8) yes .
C8 C9 1.394(6) yes .
C9 C10 1.437(8) yes .
C11 C12 1.555(7) yes .
C2 H2 0.950 no .
C3 H3 0.950 no .
C7 H7 0.950 no .
C8 H8 0.950 no .
C11 H11A 0.990 no .
C11 H11B 0.990 no .
C12 H12A 0.990 no .
C12 H12B 0.990 no .
C13 H13A 0.980 no .
C13 H13B 0.980 no .
C13 H13C 0.980 no .
C14 H14A 0.980 no .
C14 H14B 0.980 no .
C14 H14C 0.980 no .

loop_
_geom_contact_atom_site_label_1
_geom_contact_atom_site_label_2
_geom_contact_distance
_geom_contact_publ_flag
_geom_contact_site_symmetry_2
C1 C4 2.859(8) no .
C2 C5 2.737(6) no .
C2 C13 3.322(7) no .
C3 C10 2.860(8) no .
C5 C8 2.713(8) no .
C6 C9 2.855(8) no .
C7 C10 2.860(6) no .
C8 C13 3.392(9) no 2_577
C3 C8 3.485(8) no 1_655
C8 C3 3.485(8) no 1_455
C13 C14 3.564(8) no 2_587
C14 C13 3.564(8) no 2_587
C14 C14 3.512(7) no 2_587
Sn1 H2 3.0194 no .
Sn1 H8 3.0319 no 2_577
Sn1 H14C 3.3663 no 2_577
C1 H3 3.3337 no .
C1 H13C 3.3646 no .
C1 H14A 3.5267 no .
C1 H14C 3.4444 no .
C1 H14C 3.2726 no 2_577
C2 H13A 3.3928 no .
C2 H13C 3.0283 no .
C3 H11A 2.9660 no .
C3 H11B 2.9550 no .
C4 H2 3.2439 no .
C4 H12A 3.1222 no .
C4 H12B 3.1022 no .
C5 H3 3.2656 no .
C5 H7 3.2494 no .
C5 H11A 3.0707 no .
C5 H11B 3.0538 no .
C5 H12A 3.0612 no .
C5 H12B 3.0467 no .
C6 H8 3.2408 no .
C6 H11A 3.1131 no .
C6 H11B 3.0933 no .
C7 H12A 2.9550 no .
C7 H12B 2.9594 no .
C8 H13A 3.3263 no 2_577
C8 H13B 3.2332 no 2_577
C9 H7 3.3200 no .
C9 H13A 3.5470 no 2_577
C9 H13B 3.4737 no 2_577
C9 H14B 3.2839 no 2_577
C9 H14C 3.0527 no .
C10 H2 3.2849 no .
C10 H8 3.2829 no .
C10 H14B 3.4744 no 2_577
C10 H14C 3.4027 no .
C11 H3 2.8903 no .
C12 H7 2.8897 no .
C13 H2 2.7381 no .
C13 H8 2.8084 no 2_577
H2 H3 2.3546 no .
H2 H13A 2.6409 no .
H2 H13C 2.4481 no .
H3 H11A 3.0123 no .
H3 H11B 3.0253 no .
H7 H8 2.3387 no .
H7 H12A 3.0036 no .
H7 H12B 3.0293 no .
H8 H13A 2.5683 no 2_577
H8 H13B 2.6696 no 2_577
H11A H12A 2.7639 no .
H11A H12B 2.2554 no .
H11B H12A 2.2555 no .
H11B H12B 2.7780 no .
H13C H14A 3.5767 no .
C1 H2 3.2933 no 2_677
C1 H12A 3.1191 no 2_576
C2 H2 3.2768 no 2_677
C2 H12A 3.0793 no 2_576
C2 H13A 3.3610 no 2_677
C2 H14C 3.1639 no 1_655
C3 H8 3.0436 no 1_655
C3 H12A 3.2265 no 2_576
C3 H13A 3.3992 no 2_677
C3 H14C 3.2081 no 1_655
C4 H8 3.2392 no 1_655
C4 H12A 3.3507 no 2_576
C5 H11B 3.1203 no 2_576
C5 H12A 3.3615 no 2_576
C5 H12B 3.5319 no 2_566
C6 H11B 3.3096 no 2_576
C6 H12B 3.4420 no 2_566
C7 H8 3.5281 no 2_466
C7 H11A 3.2779 no 1_455
C7 H11A 3.5638 no 2_566
C7 H11B 3.4122 no 2_576
C7 H12B 3.2351 no 2_566
C7 H13A 3.5600 no 1_444
C7 H13B 3.4647 no 1_444
C8 H3 2.9860 no 1_455
C8 H11A 3.3022 no 1_455
C8 H11A 3.4068 no 2_566
C8 H11B 3.3765 no 2_576
C8 H12B 3.1022 no 2_566
C9 H3 3.1927 no 1_455
C9 H11B 3.2746 no 2_576
C9 H12B 3.2391 no 2_566
C10 H11B 3.0889 no 2_576
C10 H12A 3.3184 no 2_576
C10 H12B 3.5250 no 2_566
C11 H3 3.5074 no 2_676
C11 H8 3.4848 no 1_655
C11 H13B 3.5488 no 1_544
C11 H14A 3.1747 no 2_576
C12 H14A 3.0495 no 2_576
C12 H14B 3.5011 no 1_544
C13 H7 3.0487 no 1_666
C13 H13C 3.2132 no 2_687
C13 H14A 3.1413 no 2_587
C13 H14B 3.2301 no 2_587
C14 H2 3.2592 no 1_455
C14 H3 3.5253 no 1_455
C14 H11B 3.4008 no 2_576
C14 H12A 3.4149 no 2_576
C14 H13B 3.0780 no 2_587
C14 H13C 3.3440 no 2_587
C14 H14A 2.9836 no 2_587
C14 H14B 3.3221 no 2_587
H2 C1 3.2933 no 2_677
H2 C2 3.2768 no 2_677
H2 C14 3.2592 no 1_655
H2 H2 3.0564 no 2_677
H2 H12A 3.5193 no 2_576
H2 H14B 3.1616 no 1_655
H2 H14C 2.5090 no 1_655
H3 C8 2.9860 no 1_655
H3 C9 3.1927 no 1_655
H3 C11 3.5074 no 2_676
H3 C14 3.5253 no 1_655
H3 H8 2.7983 no 1_655
H3 H11A 3.3456 no 2_676
H3 H11B 2.7917 no 2_676
H3 H14C 2.6271 no 1_655
H7 C13 3.0487 no 1_444
H7 H8 2.7967 no 2_466
H7 H11A 2.8134 no 1_455
H7 H11A 3.4953 no 2_566
H7 H13A 2.6799 no 1_444
H7 H13B 2.5445 no 1_444
H8 C3 3.0436 no 1_455
H8 C4 3.2392 no 1_455
H8 C7 3.5281 no 2_466
H8 C11 3.4848 no 1_455
H8 H3 2.7983 no 1_455
H8 H7 2.7967 no 2_466
H8 H8 3.3878 no 2_466
H8 H11A 2.8404 no 1_455
H8 H11A 3.2016 no 2_566
H8 H12B 3.4820 no 2_566
H11A C7 3.2779 no 1_655
H11A C7 3.5638 no 2_566
H11A C8 3.3022 no 1_655
H11A C8 3.4068 no 2_566
H11A H3 3.3456 no 2_676
H11A H7 2.8134 no 1_655
H11A H7 3.4953 no 2_566
H11A H8 2.8404 no 1_655
H11A H8 3.2016 no 2_566
H11A H13B 2.7648 no 1_544
H11A H14A 3.1006 no 2_576
H11B C5 3.1203 no 2_576
H11B C6 3.3096 no 2_576
H11B C7 3.4122 no 2_576
H11B C8 3.3765 no 2_576
H11B C9 3.2746 no 2_576
H11B C10 3.0889 no 2_576
H11B C14 3.4008 no 2_576
H11B H3 2.7917 no 2_676
H11B H14A 2.9122 no 2_576
H11B H14C 3.0596 no 2_576
H12A C1 3.1191 no 2_576
H12A C2 3.0793 no 2_576
H12A C3 3.2265 no 2_576
H12A C4 3.3507 no 2_576
H12A C5 3.3615 no 2_576
H12A C10 3.3184 no 2_576
H12A C14 3.4149 no 2_576
H12A H2 3.5193 no 2_576
H12A H13C 3.4992 no 2_576
H12A H14A 2.6899 no 2_576
H12A H14B 3.2653 no 1_544
H12B C5 3.5319 no 2_566
H12B C6 3.4420 no 2_566
H12B C7 3.2351 no 2_566
H12B C8 3.1022 no 2_566
H12B C9 3.2391 no 2_566
H12B C10 3.5250 no 2_566
H12B H8 3.4820 no 2_566
H12B H13B 3.5053 no 1_544
H12B H14A 2.9361 no 2_576
H12B H14B 2.8298 no 1_544
H13A C2 3.3610 no 2_677
H13A C3 3.3992 no 2_677
H13A C7 3.5600 no 1_666
H13A H7 2.6799 no 1_666
H13A H13C 3.5006 no 2_687
H13A H14B 3.2731 no 1_655
H13B C7 3.4647 no 1_666
H13B C11 3.5488 no 1_566
H13B C14 3.0780 no 2_587
H13B H7 2.5445 no 1_666
H13B H11A 2.7648 no 1_566
H13B H12B 3.5053 no 1_566
H13B H13C 3.4584 no 2_687
H13B H14A 2.5571 no 2_587
H13B H14B 3.0061 no 2_587
H13B H14C 3.1831 no 2_587
H13C C13 3.2132 no 2_687
H13C C14 3.3440 no 2_587
H13C H12A 3.4992 no 2_576
H13C H13A 3.5006 no 2_687
H13C H13B 3.4584 no 2_687
H13C H13C 2.3357 no 2_687
H13C H14A 3.1920 no 2_587
H13C H14B 3.2960 no 1_655
H13C H14B 2.7915 no 2_587
H13C H14C 3.5479 no 2_587
H14A C11 3.1747 no 2_576
H14A C12 3.0495 no 2_576
H14A C13 3.1413 no 2_587
H14A C14 2.9836 no 2_587
H14A H11A 3.1006 no 2_576
H14A H11B 2.9122 no 2_576
H14A H12A 2.6899 no 2_576
H14A H12B 2.9361 no 2_576
H14A H13B 2.5571 no 2_587
H14A H13C 3.1920 no 2_587
H14A H14A 2.7191 no 2_587
H14A H14B 2.6394 no 2_587
H14B C12 3.5011 no 1_566
H14B C13 3.2301 no 2_587
H14B C14 3.3221 no 2_587
H14B H2 3.1616 no 1_455
H14B H12A 3.2653 no 1_566
H14B H12B 2.8298 no 1_566
H14B H13A 3.2731 no 1_455
H14B H13B 3.0061 no 2_587
H14B H13C 3.2960 no 1_455
H14B H13C 2.7915 no 2_587
H14B H14A 2.6394 no 2_587
H14B H14B 3.4149 no 2_587
H14C C2 3.1639 no 1_455
H14C C3 3.2081 no 1_455
H14C H2 2.5090 no 1_455
H14C H3 2.6271 no 1_455
H14C H11B 3.0596 no 2_576
H14C H13B 3.1831 no 2_587
H14C H13C 3.5479 no 2_587

loop_
_geom_torsion_atom_site_label_1
_geom_torsion_atom_site_label_2
_geom_torsion_atom_site_label_3
_geom_torsion_atom_site_label_4
_geom_torsion
_geom_torsion_publ_flag
_geom_torsion_site_symmetry_1
_geom_torsion_site_symmetry_3
_geom_torsion_site_symmetry_4
C1 Sn1 C9 C8 119.8(3) no . 2_577 2_577
C1 Sn1 C9 C10 -80.1(4) no . 2_577 2_577
C9 Sn1 C1 C2 -121.6(3) no 2_577 . .
C9 Sn1 C1 C10 81.5(4) no 2_577 . .
C13 Sn1 C1 C2 0.3(4) no . . .
C13 Sn1 C1 C10 -156.5(4) no . . .
C14 Sn1 C1 C2 118.5(3) no . . .
C14 Sn1 C1 C10 -38.3(5) no . . .
C13 Sn1 C9 C8 -1.8(4) no . 2_577 2_577
C13 Sn1 C9 C10 158.4(3) no . 2_577 2_577
C14 Sn1 C9 C8 -120.0(3) no . 2_577 2_577
C14 Sn1 C9 C10 40.2(4) no . 2_577 2_577
Sn1 C1 C2 C3 -155.4(4) no . . .
Sn1 C1 C10 C5 151.3(4) no . . .
Sn1 C1 C10 C9 -28.4(7) no . . .
C2 C1 C10 C5 -4.7(7) no . . .
C2 C1 C10 C9 175.6(5) no . . .
C10 C1 C2 C3 2.8(8) no . . .
C1 C2 C3 C4 0.5(8) no . . .
C2 C3 C4 C5 -1.7(8) no . . .
C2 C3 C4 C11 175.6(5) no . . .
C3 C4 C5 C6 178.6(5) no . . .
C3 C4 C5 C10 -0.5(8) no . . .
C3 C4 C11 C12 -178.8(6) no . . .
C5 C4 C11 C12 -1.4(6) no . . .
C11 C4 C5 C6 0.7(6) no . . .
C11 C4 C5 C10 -178.4(5) no . . .
C4 C5 C6 C7 179.8(4) no . . .
C4 C5 C6 C12 0.3(6) no . . .
C4 C5 C10 C1 3.8(7) no . . .
C4 C5 C10 C9 -176.5(5) no . . .
C6 C5 C10 C1 -175.2(5) no . . .
C6 C5 C10 C9 4.6(8) no . . .
C10 C5 C6 C7 -1.2(8) no . . .
C10 C5 C6 C12 179.4(5) no . . .
C5 C6 C7 C8 -1.5(8) no . . .
C5 C6 C12 C11 -1.2(6) no . . .
C7 C6 C12 C11 179.5(6) no . . .
C12 C6 C7 C8 177.7(5) no . . .
C6 C7 C8 C9 0.6(8) no . . .
C7 C8 C9 Sn1 -158.2(5) no . . 2_577
C7 C8 C9 C10 3.0(8) no . . .
Sn1 C9 C10 C1 -25.8(7) no 2_577 . .
Sn1 C9 C10 C5 154.5(3) no 2_577 . .
C8 C9 C10 C1 174.5(5) no . . .
C8 C9 C10 C5 -5.2(7) no . . .
C4 C11 C12 C6 1.5(6) no . . .
